data_2241644
loop_
_publ_author_name
'Prajina, Olakkandiyil'
'Thomas Muthiah, Packianathan'
'Perdih, Franc'

_publ_section_title
;
 Supramolecular interactions in a 1:1 co-crystal of acridine and
 3-chlorothiophene-2-carboxylic acid
;
_journal_coeditor_code HG5473
_journal_issue 5
_journal_name_full 'Acta Crystallographica Section E'
_journal_page_first 659
_journal_page_last 662
_journal_paper_doi 10.1107/S2056989016005685
_journal_volume 72
_journal_year 2016
_chemical_formula_iupac 'C5 H3 Cl O2 S, C13 H9 N'
_chemical_formula_moiety 'C5 H3 Cl O2 S, C13 H9 N'
_chemical_formula_sum 'C18 H12 Cl N O2 S'
_chemical_formula_weight 341.80
_chemical_name_systematic
;
Acridine--3-chlorothiophene-2-carboxylic acid (1/1)
;
_space_group_crystal_system triclinic
_space_group_IT_number 2
_space_group_name_Hall '-P 1'
_space_group_name_H-M_alt 'P -1'
_symmetry_space_group_name_Hall '-P 1'
_symmetry_space_group_name_H-M 'P -1'
_atom_sites_solution_hydrogens geom
_audit_creation_method SHELXL-2014/7
_cell_angle_alpha 107.577(5)
_cell_angle_beta 97.706(5)
_cell_angle_gamma 93.953(5)
_cell_formula_units_Z 2
_cell_length_a 7.3371(4)
_cell_length_b 8.3286(5)
_cell_length_c 13.3819(8)
_cell_measurement_reflns_used 2635
_cell_measurement_temperature 293(2)
_cell_measurement_theta_max 29.1930
_cell_measurement_theta_min 3.8670
_cell_volume 767.32(8)
_computing_cell_refinement
;
CrysAlis PRO (Agilent, 2013)
;
_computing_data_collection
;
CrysAlis PRO (Agilent, 2013)
;
_computing_data_reduction
;
CrysAlis PRO (Agilent, 2013)
;
_computing_molecular_graphics
;
PLATON (Spek, 2009) and Mercury (Macrae <i>et al.</i>, 2008)
;
_computing_publication_material
;
PLATON (Spek, 2009) and publCIF (Westrip, 2010)
;
_computing_structure_refinement
;
SHELXL2014 (Sheldrick, 2015)
;
_computing_structure_solution
;
SHELXS97 (Sheldrick, 2008)
;
_diffrn_ambient_temperature 293(2)
_diffrn_detector_area_resol_mean 10.4933
_diffrn_measured_fraction_theta_full 0.999
_diffrn_measured_fraction_theta_max 0.999
_diffrn_measurement_device_type 'Agilent SuperNova Dual Source diffractometer with an Atlas detector'
_diffrn_measurement_method '\w scans'
_diffrn_radiation_type MoK\a
_diffrn_radiation_wavelength 0.71073
_diffrn_reflns_av_R_equivalents 0.0218
_diffrn_reflns_limit_h_max 8
_diffrn_reflns_limit_h_min -9
_diffrn_reflns_limit_k_max 10
_diffrn_reflns_limit_k_min -10
_diffrn_reflns_limit_l_max 17
_diffrn_reflns_limit_l_min -17
_diffrn_reflns_number 7182
_diffrn_reflns_theta_full 25.242
_diffrn_reflns_theta_max 27.484
_diffrn_reflns_theta_min 2.820
_exptl_absorpt_coefficient_mu 0.393
_exptl_absorpt_correction_T_max 1.00000
_exptl_absorpt_correction_T_min 0.81299
_exptl_absorpt_correction_type multi-scan
_exptl_absorpt_process_details
;
(CrysAlis Pro; Agilent, 2013)
;
_exptl_crystal_colour yellow
_exptl_crystal_density_diffrn 1.479
_exptl_crystal_description plate
_exptl_crystal_F_000 352
_exptl_crystal_size_max 0.600
_exptl_crystal_size_mid 0.300
_exptl_crystal_size_min 0.100
_refine_diff_density_max 0.210
_refine_diff_density_min -0.231
_refine_ls_extinction_method none
_refine_ls_goodness_of_fit_ref 1.021
_refine_ls_hydrogen_treatment constr
_refine_ls_matrix_type full
_refine_ls_number_parameters 209
_refine_ls_number_reflns 3516
_refine_ls_number_restraints 0
_refine_ls_restrained_S_all 1.021
_refine_ls_R_factor_all 0.0530
_refine_ls_R_factor_gt 0.0381
_refine_ls_shift/su_max 0.000
_refine_ls_shift/su_mean 0.000
_refine_ls_structure_factor_coef Fsqd
_refine_ls_weighting_details 'w=1/[\s^2^(Fo^2^)+(0.0488P)^2^+0.1330P] where P=(Fo^2^+2Fc^2^)/3'
_refine_ls_weighting_scheme calc
_refine_ls_wR_factor_gt 0.0943
_refine_ls_wR_factor_ref 0.1091
_reflns_number_gt 2722
_reflns_number_total 3516
_reflns_threshold_expression 'I > 2\s(I)'
_cod_data_source_file hg5473sup1.cif
_cod_data_source_block I
_cod_database_code 2241644
_shelx_space_group_comment
;
The symmetry employed for this shelxl refinement is uniquely defined
by the following loop, which should always be used as a source of
symmetry information in preference to the above space-group names.
They are only intended as comments.
;
_shelx_estimated_absorpt_t_min 0.798
_shelx_estimated_absorpt_t_max 0.962

loop_
_space_group_symop_operation_xyz
'x, y, z'
'-x, -y, -z'

loop_
_atom_site_type_symbol
_atom_site_label
_atom_site_fract_x
_atom_site_fract_y
_atom_site_fract_z
_atom_site_U_iso_or_equiv
_atom_site_adp_type
_atom_site_calc_flag
_atom_site_occupancy
Cl Cl1 0.21228(7) 0.16757(7) -0.02749(4) 0.05748(17) Uani d 1
S S1 0.69521(6) 0.48402(6) 0.14957(4) 0.04516(15) Uani d 1
O O1 0.42177(19) 0.63242(19) 0.26579(11) 0.0581(4) Uani d 1
H H1 0.3486 0.6911 0.2968 0.087 Uiso calc 1
O O2 0.16569(18) 0.49072(19) 0.15614(11) 0.0569(4) Uani d 1
N N1 0.26273(19) 0.85354(18) 0.39993(11) 0.0390(3) Uani d 1
C C1 0.3309(2) 0.5158(2) 0.18026(14) 0.0392(4) Uani d 1
C C2 0.4606(2) 0.4179(2) 0.11735(13) 0.0366(4) Uani d 1
C C3 0.4277(2) 0.2754(2) 0.03048(14) 0.0403(4) Uani d 1
C C4 0.5886(3) 0.2201(3) -0.00919(16) 0.0499(5) Uani d 1
H H4 0.5890 0.1248 -0.0675 0.060 Uiso calc 1
C C5 0.7426(3) 0.3226(3) 0.04802(16) 0.0512(5) Uani d 1
H H5 0.8614 0.3061 0.0331 0.061 Uiso calc 1
C C6 0.2995(2) 0.8560(2) 0.50232(14) 0.0367(4) Uani d 1
C C7 0.3599(2) 0.7110(2) 0.52526(16) 0.0451(4) Uani d 1
H H7 0.3756 0.6162 0.4701 0.054 Uiso calc 1
C C8 0.3948(3) 0.7096(3) 0.62689(17) 0.0508(5) Uani d 1
H H8 0.4331 0.6131 0.6407 0.061 Uiso calc 1
C C9 0.3742(3) 0.8518(3) 0.71176(16) 0.0505(5) Uani d 1
H H9 0.3994 0.8485 0.7811 0.061 Uiso calc 1
C C10 0.3179(3) 0.9933(3) 0.69378(15) 0.0470(5) Uani d 1
H H10 0.3050 1.0864 0.7508 0.056 Uiso calc 1
C C11 0.2784(2) 1.0008(2) 0.58805(14) 0.0374(4) Uani d 1
C C12 0.2206(2) 1.1415(2) 0.56483(14) 0.0406(4) Uani d 1
H H12 0.2070 1.2375 0.6197 0.049 Uiso calc 1
C C13 0.1826(2) 1.1413(2) 0.45997(15) 0.0397(4) Uani d 1
C C14 0.1250(3) 1.2834(3) 0.43165(18) 0.0521(5) Uani d 1
H H14 0.1088 1.3814 0.4843 0.063 Uiso calc 1
C C15 0.0936(3) 1.2765(3) 0.3283(2) 0.0606(6) Uani d 1
H H15 0.0577 1.3706 0.3104 0.073 Uiso calc 1
C C16 0.1148(3) 1.1285(3) 0.24777(19) 0.0631(6) Uani d 1
H H16 0.0921 1.1263 0.1773 0.076 Uiso calc 1
C C17 0.1677(3) 0.9888(3) 0.27050(16) 0.0528(5) Uani d 1
H H17 0.1788 0.8915 0.2159 0.063 Uiso calc 1
C C18 0.2061(2) 0.9916(2) 0.37835(14) 0.0398(4) Uani d 1

loop_
_atom_site_aniso_label
_atom_site_aniso_U_11
_atom_site_aniso_U_22
_atom_site_aniso_U_33
_atom_site_aniso_U_12
_atom_site_aniso_U_13
_atom_site_aniso_U_23
Cl1 0.0514(3) 0.0565(3) 0.0477(3) -0.0036(2) 0.0025(2) -0.0040(2)
S1 0.0407(3) 0.0458(3) 0.0437(3) 0.00472(19) 0.00429(19) 0.0075(2)
O1 0.0474(8) 0.0552(9) 0.0509(8) 0.0084(7) 0.0069(6) -0.0141(7)
O2 0.0397(8) 0.0638(10) 0.0539(9) 0.0063(6) 0.0081(6) -0.0012(7)
N1 0.0361(8) 0.0383(8) 0.0363(8) 0.0043(6) 0.0094(6) 0.0008(7)
C1 0.0435(10) 0.0365(10) 0.0355(9) 0.0045(7) 0.0057(7) 0.0085(8)
C2 0.0401(9) 0.0374(10) 0.0318(9) 0.0077(7) 0.0050(7) 0.0096(8)
C3 0.0442(10) 0.0398(10) 0.0339(9) 0.0052(7) 0.0035(7) 0.0082(8)
C4 0.0549(12) 0.0478(12) 0.0415(10) 0.0136(9) 0.0119(9) 0.0027(9)
C5 0.0465(11) 0.0576(13) 0.0505(12) 0.0165(9) 0.0154(9) 0.0132(10)
C6 0.0282(8) 0.0371(10) 0.0405(10) 0.0006(6) 0.0098(7) 0.0049(8)
C7 0.0423(10) 0.0379(10) 0.0516(11) 0.0065(8) 0.0148(8) 0.0057(9)
C8 0.0464(11) 0.0514(12) 0.0594(13) 0.0073(9) 0.0118(9) 0.0227(11)
C9 0.0502(11) 0.0574(13) 0.0436(11) -0.0018(9) 0.0069(8) 0.0175(10)
C10 0.0491(11) 0.0457(11) 0.0376(10) -0.0037(8) 0.0092(8) 0.0015(9)
C11 0.0303(8) 0.0360(9) 0.0386(9) -0.0029(7) 0.0078(7) 0.0016(8)
C12 0.0339(9) 0.0341(10) 0.0432(10) -0.0011(7) 0.0092(7) -0.0038(8)
C13 0.0273(8) 0.0377(10) 0.0497(11) -0.0001(7) 0.0074(7) 0.0074(8)
C14 0.0380(10) 0.0440(12) 0.0718(14) 0.0030(8) 0.0063(9) 0.0158(11)
C15 0.0440(11) 0.0639(15) 0.0809(17) 0.0051(10) 0.0024(11) 0.0366(14)
C16 0.0498(12) 0.0863(18) 0.0580(14) 0.0021(11) 0.0013(10) 0.0343(14)
C17 0.0444(11) 0.0654(14) 0.0438(11) 0.0043(9) 0.0050(8) 0.0116(10)
C18 0.0278(8) 0.0465(11) 0.0405(10) 0.0012(7) 0.0059(7) 0.0075(8)

loop_
_atom_type_symbol
_atom_type_description
_atom_type_scat_dispersion_real
_atom_type_scat_dispersion_imag
_atom_type_scat_source
C C 0.0033 0.0016 'International Tables Vol C Tables 4.2.6.8 and 6.1.1.4'
H H 0.0000 0.0000 'International Tables Vol C Tables 4.2.6.8 and 6.1.1.4'
N N 0.0061 0.0033 'International Tables Vol C Tables 4.2.6.8 and 6.1.1.4'
O O 0.0106 0.0060 'International Tables Vol C Tables 4.2.6.8 and 6.1.1.4'
S S 0.1246 0.1234 'International Tables Vol C Tables 4.2.6.8 and 6.1.1.4'
Cl Cl 0.1484 0.1585 'International Tables Vol C Tables 4.2.6.8 and 6.1.1.4'

loop_
_geom_angle_atom_site_label_1
_geom_angle_atom_site_label_2
_geom_angle_atom_site_label_3
_geom_angle
C5 S1 C2 92.22(9)
C1 O1 H1 109.5
C18 N1 C6 119.31(15)
O2 C1 O1 125.12(18)
O2 C1 C2 124.13(17)
O1 C1 C2 110.75(15)
C3 C2 C1 130.54(16)
C3 C2 S1 109.54(14)
C1 C2 S1 119.91(13)
C2 C3 C4 113.99(17)
C2 C3 Cl1 124.70(15)
C4 C3 Cl1 121.31(15)
C5 C4 C3 111.64(19)
C5 C4 H4 124.2
C3 C4 H4 124.2
C4 C5 S1 112.61(15)
C4 C5 H5 123.7
S1 C5 H5 123.7
N1 C6 C7 119.41(16)
N1 C6 C11 121.65(16)
C7 C6 C11 118.94(16)
C8 C7 C6 120.47(19)
C8 C7 H7 119.8
C6 C7 H7 119.8
C7 C8 C9 120.91(19)
C7 C8 H8 119.5
C9 C8 H8 119.5
C10 C9 C8 120.73(18)
C10 C9 H9 119.6
C8 C9 H9 119.6
C9 C10 C11 120.52(19)
C9 C10 H10 119.7
C11 C10 H10 119.7
C12 C11 C6 118.43(16)
C12 C11 C10 123.13(17)
C6 C11 C10 118.44(17)
C11 C12 C13 120.66(17)
C11 C12 H12 119.7
C13 C12 H12 119.7
C12 C13 C14 122.99(18)
C12 C13 C18 117.77(16)
C14 C13 C18 119.23(17)
C15 C14 C13 120.2(2)
C15 C14 H14 119.9
C13 C14 H14 119.9
C14 C15 C16 120.6(2)
C14 C15 H15 119.7
C16 C15 H15 119.7
C17 C16 C15 121.5(2)
C17 C16 H16 119.2
C15 C16 H16 119.2
C16 C17 C18 119.8(2)
C16 C17 H17 120.1
C18 C17 H17 120.1
N1 C18 C17 119.21(18)
N1 C18 C13 122.18(16)
C17 C18 C13 118.61(17)

loop_
_geom_bond_atom_site_label_1
_geom_bond_atom_site_label_2
_geom_bond_distance
Cl1 C3 1.7207(18)
S1 C5 1.692(2)
S1 C2 1.7261(17)
O1 C1 1.316(2)
O1 H1 0.8200
O2 C1 1.199(2)
N1 C18 1.346(2)
N1 C6 1.354(2)
C1 C2 1.478(3)
C2 C3 1.368(3)
C3 C4 1.408(3)
C4 C5 1.353(3)
C4 H4 0.9300
C5 H5 0.9300
C6 C7 1.418(2)
C6 C11 1.426(2)
C7 C8 1.354(3)
C7 H7 0.9300
C8 C9 1.405(3)
C8 H8 0.9300
C9 C10 1.352(3)
C9 H9 0.9300
C10 C11 1.427(3)
C10 H10 0.9300
C11 C12 1.379(2)
C12 C13 1.393(2)
C12 H12 0.9300
C13 C14 1.421(3)
C13 C18 1.426(3)
C14 C15 1.355(3)
C14 H14 0.9300
C15 C16 1.404(3)
C15 H15 0.9300
C16 C17 1.357(3)
C16 H16 0.9300
C17 C18 1.426(3)
C17 H17 0.9300

loop_
_geom_hbond_atom_site_label_D
_geom_hbond_atom_site_label_H
_geom_hbond_atom_site_label_A
_geom_hbond_site_symmetry_A
_geom_hbond_distance_DH
_geom_hbond_distance_HA
_geom_hbond_distance_DA
_geom_hbond_angle_DHA
O1 H1 N1 . 0.82 1.83 2.615(2) 159.2
C9 H9 Cg7 2_666 0.93 2.94 3.773(2) 150

loop_
_geom_torsion_atom_site_label_1
_geom_torsion_atom_site_label_2
_geom_torsion_atom_site_label_3
_geom_torsion_atom_site_label_4
_geom_torsion
O2 C1 C2 C3 -7.7(3)
O1 C1 C2 C3 171.99(17)
O2 C1 C2 S1 170.91(14)
O1 C1 C2 S1 -9.4(2)
C5 S1 C2 C3 0.03(13)
C5 S1 C2 C1 -178.87(14)
C1 C2 C3 C4 178.94(16)
S1 C2 C3 C4 0.2(2)
C1 C2 C3 Cl1 -1.6(3)
S1 C2 C3 Cl1 179.68(10)
C2 C3 C4 C5 -0.4(2)
Cl1 C3 C4 C5 -179.89(13)
C3 C4 C5 S1 0.4(2)
C2 S1 C5 C4 -0.25(16)
C18 N1 C6 C7 -179.75(14)
C18 N1 C6 C11 0.5(2)
N1 C6 C7 C8 -179.02(16)
C11 C6 C7 C8 0.7(2)
C6 C7 C8 C9 -0.7(3)
C7 C8 C9 C10 0.3(3)
C8 C9 C10 C11 0.0(3)
N1 C6 C11 C12 -0.6(2)
C7 C6 C11 C12 179.62(14)
N1 C6 C11 C10 179.36(15)
C7 C6 C11 C10 -0.4(2)
C9 C10 C11 C12 179.99(16)
C9 C10 C11 C6 0.0(3)
C6 C11 C12 C13 0.5(2)
C10 C11 C12 C13 -179.48(15)
C11 C12 C13 C14 -179.16(15)
C11 C12 C13 C18 -0.2(2)
C12 C13 C14 C15 178.67(17)
C18 C13 C14 C15 -0.2(3)
C13 C14 C15 C16 0.9(3)
C14 C15 C16 C17 -0.3(3)
C15 C16 C17 C18 -1.1(3)
C6 N1 C18 C17 179.93(15)
C6 N1 C18 C13 -0.2(2)
C16 C17 C18 N1 -178.39(17)
C16 C17 C18 C13 1.8(3)
C12 C13 C18 N1 0.1(2)
C14 C13 C18 N1 179.06(14)
C12 C13 C18 C17 179.95(15)
C14 C13 C18 C17 -1.1(2)

_cod_database_fobs_code 2241644
